data_7102850
loop_
_publ_author_name
'Zhang, Jian'
'Bu, Xianhui'

_publ_section_title
;
 Temperature dependent charge distribution in three-dimensional
 homochiral cadmium camphorates.
;
_journal_issue 4
_journal_name_full 'Chemical communications (Cambridge, England)'
_journal_page_first 444
_journal_page_last 446
_journal_paper_doi 10.1039/b715945e
_journal_year 2008
_chemical_absolute_configuration rm
_chemical_formula_sum 'C40 H60 Cd4 O18'
_chemical_formula_weight 1278.52
_chemical_name_systematic
;
?
;
_space_group_IT_number 4
_symmetry_cell_setting monoclinic
_symmetry_space_group_name_Hall 'P 2yb'
_symmetry_space_group_name_H-M 'P 1 21 1'
_atom_sites_solution_hydrogens geom
_atom_sites_solution_primary direct
_atom_sites_solution_secondary difmap
_audit_creation_method SHELXL-97
_cell_angle_alpha 90.00
_cell_angle_beta 104.9400(10)
_cell_angle_gamma 90.00
_cell_formula_units_Z 2
_cell_length_a 12.8807(3)
_cell_length_b 13.3380(3)
_cell_length_c 13.4542(3)
_cell_measurement_reflns_used 5202
_cell_measurement_temperature 273(2)
_cell_measurement_theta_max 25.11
_cell_measurement_theta_min 2.24
_cell_volume 2233.33(9)
_computing_cell_refinement 'Bruker SMART'
_computing_data_collection 'Bruker SMART'
_computing_data_reduction 'Bruker SAINT'
_computing_molecular_graphics 'Bruker SHELXTL'
_computing_publication_material 'Bruker SHELXTL'
_computing_structure_refinement 'SHELXL-97 (Sheldrick, 1997)'
_computing_structure_solution 'SHELXS-97 (Sheldrick, 1990)'
_diffrn_ambient_temperature 273(2)
_diffrn_measured_fraction_theta_full 0.997
_diffrn_measured_fraction_theta_max 0.997
_diffrn_measurement_device_type 'CCD area detector'
_diffrn_measurement_method 'phi and omega scans'
_diffrn_radiation_monochromator graphite
_diffrn_radiation_source 'fine-focus sealed tube'
_diffrn_radiation_type MoK\a
_diffrn_radiation_wavelength 0.71073
_diffrn_reflns_av_R_equivalents 0.0444
_diffrn_reflns_av_sigmaI/netI 0.0473
_diffrn_reflns_limit_h_max 15
_diffrn_reflns_limit_h_min -12
_diffrn_reflns_limit_k_max 12
_diffrn_reflns_limit_k_min -15
_diffrn_reflns_limit_l_max 16
_diffrn_reflns_limit_l_min -16
_diffrn_reflns_number 18408
_diffrn_reflns_theta_full 25.12
_diffrn_reflns_theta_max 25.12
_diffrn_reflns_theta_min 1.57
_exptl_absorpt_coefficient_mu 1.952
_exptl_absorpt_correction_T_max 1.00
_exptl_absorpt_correction_T_min .897
_exptl_absorpt_correction_type empirical
_exptl_absorpt_process_details 'SADABS (Sheldrick, 1996)'
_exptl_crystal_colour colorless
_exptl_crystal_density_diffrn 1.901
_exptl_crystal_density_method 'not measured'
_exptl_crystal_description prism
_exptl_crystal_F_000 1272
_exptl_crystal_size_max .25
_exptl_crystal_size_mid .15
_exptl_crystal_size_min .10
_refine_diff_density_max 0.484
_refine_diff_density_min -0.375
_refine_diff_density_rms 0.073
_refine_ls_abs_structure_details 'Flack H D (1983), Acta Cryst. A39, 876-881'
_refine_ls_abs_structure_Flack -0.015(18)
_refine_ls_extinction_method none
_refine_ls_goodness_of_fit_ref 0.846
_refine_ls_hydrogen_treatment constr
_refine_ls_matrix_type full
_refine_ls_number_parameters 559
_refine_ls_number_reflns 7021
_refine_ls_number_restraints 1
_refine_ls_restrained_S_all 0.846
_refine_ls_R_factor_all 0.0280
_refine_ls_R_factor_gt 0.0251
_refine_ls_shift/su_max 0.001
_refine_ls_shift/su_mean 0.000
_refine_ls_structure_factor_coef Fsqd
_refine_ls_weighting_details 'calc w=1/[\s^2^(Fo^2^)+(0.0302P)^2^+0.0000P] where P=(Fo^2^+2Fc^2^)/3'
_refine_ls_weighting_scheme calc
_refine_ls_wR_factor_gt 0.0508
_refine_ls_wR_factor_ref 0.0519
_reflns_number_gt 6518
_reflns_number_total 7021
_reflns_threshold_expression >2sigma(I)
_cod_data_source_file b715945e.txt
_cod_data_source_block 664304
_cod_depositor_comments
;
The following automatic conversions were performed:
'_symmetry_cell_setting' value 'Monoclinic' changed to 'monoclinic'
according to '/home/saulius/struct/CIF-dictionaries/cif_core.dic'
dictionary named 'cif_core.dic' version 2.4.1 from 2010-06-29.

Automatic conversion script
Id: cif_fix_enum 1527 2010-12-29 10:47:43Z saulius 
;
_cod_original_sg_symbol_H-M P2(1)
_cod_database_code 7102850

loop_
_symmetry_equiv_pos_as_xyz
'x, y, z'
'-x, y+1/2, -z'

loop_
_atom_site_label
_atom_site_type_symbol
_atom_site_fract_x
_atom_site_fract_y
_atom_site_fract_z
_atom_site_U_iso_or_equiv
_atom_site_adp_type
_atom_site_occupancy
_atom_site_symmetry_multiplicity
_atom_site_calc_flag
_atom_site_refinement_flags
_atom_site_disorder_assembly
_atom_site_disorder_group
Cd1 Cd -0.33943(3) 0.84128(2) -0.32218(3) 0.02451(9) Uani 1 1 d . . .
Cd2 Cd -0.14725(3) 1.25309(3) -0.81540(3) 0.03014(9) Uani 1 1 d . . .
Cd3 Cd 0.11823(3) 1.19138(2) -0.70908(2) 0.02481(9) Uani 1 1 d . . .
Cd4 Cd -0.53208(3) 0.73257(2) -0.24630(2) 0.02726(9) Uani 1 1 d . . .
O1W O -0.3232(4) 0.7562(4) -0.1278(4) 0.0832(15) Uani 1 1 d . . .
O1 O -0.5148(3) 0.8724(3) -0.1600(3) 0.0517(11) Uani 1 1 d . . .
O2 O -0.4146(3) 0.9540(2) -0.2464(2) 0.0338(8) Uani 1 1 d . . .
O2W O -0.1802(3) 1.3672(3) -0.7006(3) 0.0543(11) Uani 1 1 d . . .
O3 O -0.2790(2) 1.2504(3) 0.0444(2) 0.0415(9) Uani 1 1 d . . .
O4 O -0.3440(2) 1.1900(3) 0.1665(2) 0.0298(7) Uani 1 1 d . . .
O5 O -0.6593(3) 0.8065(3) -0.3768(3) 0.0425(9) Uani 1 1 d . . .
O6 O -0.5081(2) 0.7912(2) -0.4196(2) 0.0344(8) Uani 1 1 d . . .
O7 O -0.5533(3) 1.1012(2) -0.7239(2) 0.0313(8) Uani 1 1 d . . .
O8 O -0.6947(2) 1.1741(2) -0.6836(2) 0.0265(7) Uani 1 1 d . . .
O9 O -0.0527(3) 1.1711(3) 0.0889(3) 0.0555(11) Uani 1 1 d . . .
O10 O 0.1242(3) 1.1578(3) 0.1279(2) 0.0421(10) Uani 1 1 d . . .
O11 O -0.1736(3) 0.8836(3) -0.2240(3) 0.0555(11) Uani 1 1 d . . .
O12 O -0.0162(2) 0.8350(3) -0.2365(2) 0.0342(8) Uani 1 1 d . . .
O13 O -0.2898(3) 0.8742(3) -0.4588(3) 0.0484(10) Uani 1 1 d . . .
O14 O -0.1590(3) 0.7620(3) -0.4462(2) 0.0404(9) Uani 1 1 d . . .
O15 O -0.0691(3) 1.1507(3) -0.6902(3) 0.0372(9) Uani 1 1 d . . .
O16 O 0.0520(3) 1.0357(3) -0.6911(3) 0.0387(9) Uani 1 1 d . . .
C1 C -0.5060(4) 1.0505(4) -0.1437(3) 0.0297(12) Uani 1 1 d . . .
C2 C -0.4519(4) 1.0592(4) -0.0246(3) 0.0306(12) Uani 1 1 d . . .
C3 C -0.4534(3) 1.1761(4) -0.0081(3) 0.0271(11) Uani 1 1 d . . .
H3A H -0.5160 1.1923 0.0176 0.033 Uiso 1 1 calc R . .
C4 C -0.4683(4) 1.2264(4) -0.1132(4) 0.0417(13) Uani 1 1 d . . .
H4A H -0.5373 1.2600 -0.1336 0.050 Uiso 1 1 calc R . .
H4B H -0.4120 1.2753 -0.1110 0.050 Uiso 1 1 calc R . .
C5 C -0.4624(4) 1.1425(4) -0.1875(4) 0.0359(13) Uani 1 1 d . . .
H5A H -0.3888 1.1316 -0.1906 0.043 Uiso 1 1 calc R . .
H5B H -0.5060 1.1579 -0.2560 0.043 Uiso 1 1 calc R . .
C6 C -0.6294(4) 1.0562(5) -0.1688(5) 0.0572(18) Uani 1 1 d . . .
H6A H -0.6588 1.0506 -0.2418 0.086 Uiso 1 1 calc R . .
H6B H -0.6504 1.1192 -0.1454 0.086 Uiso 1 1 calc R . .
H6C H -0.6560 1.0024 -0.1348 0.086 Uiso 1 1 calc R . .
C7 C -0.3381(5) 1.0188(4) -0.0011(4) 0.0564(19) Uani 1 1 d . . .
H7A H -0.3053 1.0242 0.0714 0.085 Uiso 1 1 calc R . .
H7B H -0.2972 1.0569 -0.0383 0.085 Uiso 1 1 calc R . .
H7C H -0.3396 0.9497 -0.0214 0.085 Uiso 1 1 calc R . .
C8 C -0.5150(6) 1.0067(5) 0.0421(4) 0.064(2) Uani 1 1 d . . .
H8A H -0.4780 1.0147 0.1133 0.095 Uiso 1 1 calc R . .
H8B H -0.5212 0.9366 0.0253 0.095 Uiso 1 1 calc R . .
H8C H -0.5854 1.0357 0.0295 0.095 Uiso 1 1 calc R . .
C9 C -0.3532(4) 1.2094(3) 0.0723(3) 0.0265(11) Uani 1 1 d . . .
C10 C -0.4756(4) 0.9506(4) -0.1871(4) 0.0321(12) Uani 1 1 d . . .
C11 C -0.6593(3) 0.8596(3) -0.5482(3) 0.0248(11) Uani 1 1 d . . .
C12 C -0.6476(4) 0.9774(4) -0.5493(3) 0.0257(11) Uani 1 1 d . . .
C13 C -0.6773(3) 0.9963(3) -0.6692(3) 0.0229(10) Uani 1 1 d . . .
H13A H -0.7558 0.9954 -0.6940 0.027 Uiso 1 1 calc R . .
C14 C -0.6337(4) 0.9052(4) -0.7154(4) 0.0334(12) Uani 1 1 d . . .
H14A H -0.5709 0.9238 -0.7384 0.040 Uiso 1 1 calc R . .
H14B H -0.6879 0.8793 -0.7738 0.040 Uiso 1 1 calc R . .
C15 C -0.6041(4) 0.8257(4) -0.6297(3) 0.0340(12) Uani 1 1 d . . .
H15A H -0.6296 0.7600 -0.6560 0.041 Uiso 1 1 calc R . .
H15B H -0.5268 0.8227 -0.6015 0.041 Uiso 1 1 calc R . .
C16 C -0.7780(4) 0.8256(4) -0.5780(4) 0.0406(13) Uani 1 1 d . . .
H16A H -0.7812 0.7537 -0.5763 0.061 Uiso 1 1 calc R . .
H16B H -0.8122 0.8488 -0.6461 0.061 Uiso 1 1 calc R . .
H16C H -0.8142 0.8531 -0.5302 0.061 Uiso 1 1 calc R . .
C17 C -0.7213(4) 1.0320(4) -0.4953(4) 0.0431(14) Uani 1 1 d . . .
H17A H -0.7105 1.1030 -0.4986 0.065 Uiso 1 1 calc R . .
H17B H -0.7052 1.0113 -0.4247 0.065 Uiso 1 1 calc R . .
H17C H -0.7948 1.0161 -0.5286 0.065 Uiso 1 1 calc R . .
C18 C -0.5327(4) 1.0120(4) -0.4994(4) 0.0359(13) Uani 1 1 d . . .
H18A H -0.5293 1.0838 -0.5018 0.054 Uiso 1 1 calc R . .
H18B H -0.4848 0.9837 -0.5359 0.054 Uiso 1 1 calc R . .
H18C H -0.5120 0.9901 -0.4290 0.054 Uiso 1 1 calc R . .
C19 C -0.6054(4) 0.8165(3) -0.4417(4) 0.0287(11) Uani 1 1 d . . .
C20 C -0.6387(4) 1.0976(4) -0.6957(3) 0.0237(11) Uani 1 1 d . . .
C21 C 0.0266(4) 1.1272(3) -0.0479(4) 0.0301(11) Uani 1 1 d . . .
C22 C 0.0195(4) 1.0102(4) -0.0615(3) 0.0253(11) Uani 1 1 d . . .
C23 C -0.0295(4) 1.0027(4) -0.1812(4) 0.0341(12) Uani 1 1 d . . .
H23A H 0.0283 1.0153 -0.2148 0.041 Uiso 1 1 calc R . .
C24 C -0.1090(6) 1.0891(5) -0.2075(5) 0.076(2) Uani 1 1 d . . .
H24A H -0.1060 1.1197 -0.2721 0.091 Uiso 1 1 calc R . .
H24B H -0.1816 1.0651 -0.2140 0.091 Uiso 1 1 calc R . .
C25 C -0.0778(5) 1.1645(4) -0.1209(4) 0.0495(16) Uani 1 1 d . . .
H25D H -0.1339 1.1697 -0.0849 0.059 Uiso 1 1 calc R . .
H25E H -0.0671 1.2301 -0.1478 0.059 Uiso 1 1 calc R . .
C26 C 0.1237(5) 1.1710(5) -0.0772(4) 0.0513(16) Uani 1 1 d . . .
H26A H 0.1249 1.2424 -0.0678 0.077 Uiso 1 1 calc R . .
H26B H 0.1192 1.1559 -0.1480 0.077 Uiso 1 1 calc R . .
H26C H 0.1882 1.1424 -0.0344 0.077 Uiso 1 1 calc R . .
C27 C 0.1284(4) 0.9573(4) -0.0267(4) 0.0458(15) Uani 1 1 d . . .
H27A H 0.1553 0.9636 0.0465 0.069 Uiso 1 1 calc R . .
H27B H 0.1782 0.9875 -0.0599 0.069 Uiso 1 1 calc R . .
H27C H 0.1199 0.8876 -0.0448 0.069 Uiso 1 1 calc R . .
C28 C -0.0545(4) 0.9624(4) -0.0029(4) 0.0404(14) Uani 1 1 d . . .
H28A H -0.0227 0.9680 0.0697 0.061 Uiso 1 1 calc R . .
H28B H -0.0649 0.8929 -0.0214 0.061 Uiso 1 1 calc R . .
H28C H -0.1226 0.9962 -0.0202 0.061 Uiso 1 1 calc R . .
C29 C 0.0325(4) 1.1552(4) 0.0649(4) 0.0325(12) Uani 1 1 d . . .
C30 C -0.0773(4) 0.9008(4) -0.2157(3) 0.0270(11) Uani 1 1 d . . .
C31 C -0.2073(4) 0.8643(3) -0.5973(3) 0.0272(11) Uani 1 1 d . . .
C32 C -0.1600(4) 0.9746(4) -0.5908(4) 0.0281(11) Uani 1 1 d . . .
C33 C -0.1248(4) 0.9796(4) -0.6927(3) 0.0278(11) Uani 1 1 d . . .
H33A H -0.1887 0.9971 -0.7474 0.033 Uiso 1 1 calc R . .
C34 C -0.0927(5) 0.8731(4) -0.7147(4) 0.0467(15) Uani 1 1 d . . .
H34A H -0.1292 0.8536 -0.7845 0.056 Uiso 1 1 calc R . .
H34B H -0.0158 0.8691 -0.7066 0.056 Uiso 1 1 calc R . .
C35 C -0.1260(4) 0.8048(4) -0.6374(4) 0.0420(14) Uani 1 1 d . . .
H35A H -0.1581 0.7435 -0.6704 0.050 Uiso 1 1 calc R . .
H35B H -0.0643 0.7875 -0.5816 0.050 Uiso 1 1 calc R . .
C36 C -0.3176(4) 0.8576(5) -0.6732(4) 0.0581(19) Uani 1 1 d . . .
H36A H -0.3437 0.7900 -0.6751 0.087 Uiso 1 1 calc R . .
H36B H -0.3121 0.8767 -0.7404 0.087 Uiso 1 1 calc R . .
H36C H -0.3665 0.9018 -0.6517 0.087 Uiso 1 1 calc R . .
C37 C -0.2385(5) 1.0580(5) -0.5837(5) 0.0630(19) Uani 1 1 d . . .
H37A H -0.2030 1.1216 -0.5800 0.094 Uiso 1 1 calc R . .
H37B H -0.2637 1.0486 -0.5231 0.094 Uiso 1 1 calc R . .
H37C H -0.2984 1.0563 -0.6434 0.094 Uiso 1 1 calc R . .
C38 C -0.0627(4) 0.9835(5) -0.4981(4) 0.0530(17) Uani 1 1 d . . .
H38A H -0.0344 1.0504 -0.4946 0.080 Uiso 1 1 calc R . .
H38B H -0.0084 0.9367 -0.5051 0.080 Uiso 1 1 calc R . .
H38C H -0.0840 0.9691 -0.4363 0.080 Uiso 1 1 calc R . .
C39 C -0.2188(4) 0.8311(4) -0.4913(3) 0.0286(11) Uani 1 1 d . . .
C40 C -0.0418(4) 1.0593(4) -0.6920(3) 0.0294(12) Uani 1 1 d . . .

loop_
_atom_site_aniso_label
_atom_site_aniso_U_11
_atom_site_aniso_U_22
_atom_site_aniso_U_33
_atom_site_aniso_U_23
_atom_site_aniso_U_13
_atom_site_aniso_U_12
Cd1 0.02200(17) 0.02337(19) 0.02966(19) -0.00208(16) 0.00940(14) 0.00039(14)
Cd2 0.02699(19) 0.0318(2) 0.03129(18) -0.00222(17) 0.00691(15) 0.00142(16)
Cd3 0.02296(17) 0.02385(19) 0.02711(18) -0.00014(15) 0.00552(14) -0.00298(14)
Cd4 0.03299(19) 0.02296(19) 0.02920(18) 0.00169(15) 0.01412(15) 0.00251(15)
O1W 0.076(3) 0.090(4) 0.075(3) -0.010(3) 0.005(2) 0.024(3)
O1 0.087(3) 0.026(2) 0.049(2) -0.0141(18) 0.030(2) -0.016(2)
O2 0.042(2) 0.032(2) 0.0318(19) -0.0080(16) 0.0167(16) 0.0103(16)
O2W 0.057(3) 0.050(3) 0.064(3) -0.019(2) 0.031(2) -0.0055(19)
O3 0.0320(19) 0.055(2) 0.0383(19) 0.0043(19) 0.0100(15) -0.0103(18)
O4 0.0315(18) 0.0343(19) 0.0236(17) -0.0042(16) 0.0073(14) 0.0034(15)
O5 0.038(2) 0.056(3) 0.034(2) 0.0159(18) 0.0094(17) 0.0093(17)
O6 0.0227(18) 0.033(2) 0.042(2) 0.0023(16) -0.0022(15) 0.0051(14)
O7 0.0315(19) 0.0222(19) 0.046(2) 0.0025(16) 0.0204(16) -0.0026(14)
O8 0.0244(17) 0.0224(19) 0.0325(17) 0.0001(15) 0.0068(13) 0.0008(14)
O9 0.049(2) 0.075(3) 0.050(2) -0.027(2) 0.0267(19) 0.003(2)
O10 0.046(2) 0.050(3) 0.0284(19) -0.0081(18) 0.0058(17) -0.0062(18)
O11 0.029(2) 0.077(3) 0.055(3) -0.025(2) 0.0007(18) -0.0060(19)
O12 0.0346(19) 0.0232(18) 0.041(2) -0.0036(17) 0.0023(15) 0.0060(16)
O13 0.047(2) 0.060(3) 0.047(2) 0.016(2) 0.0280(19) 0.015(2)
O14 0.049(2) 0.041(2) 0.0304(18) 0.0102(18) 0.0092(16) -0.0005(19)
O15 0.050(2) 0.024(2) 0.038(2) 0.0080(16) 0.0113(17) -0.0001(16)
O16 0.0251(19) 0.036(2) 0.056(2) 0.0087(18) 0.0104(17) -0.0045(16)
C1 0.029(3) 0.036(3) 0.024(3) -0.009(2) 0.006(2) -0.001(2)
C2 0.039(3) 0.031(3) 0.022(2) -0.003(2) 0.008(2) 0.001(2)
C3 0.023(2) 0.031(3) 0.026(2) -0.004(2) 0.0043(19) 0.003(2)
C4 0.051(3) 0.035(3) 0.035(3) -0.001(3) 0.003(2) 0.002(3)
C5 0.049(3) 0.028(3) 0.030(3) 0.003(2) 0.009(2) 0.007(2)
C6 0.029(3) 0.074(5) 0.065(4) -0.028(4) 0.006(3) 0.002(3)
C7 0.069(4) 0.034(3) 0.047(4) -0.017(3) -0.019(3) 0.021(3)
C8 0.120(6) 0.045(4) 0.036(3) -0.007(3) 0.039(4) -0.025(4)
C9 0.027(3) 0.024(3) 0.027(2) -0.002(2) 0.004(2) 0.006(2)
C10 0.035(3) 0.030(3) 0.027(3) -0.007(2) 0.000(2) -0.001(2)
C11 0.020(2) 0.024(3) 0.029(2) 0.001(2) 0.0049(19) 0.0015(19)
C12 0.028(3) 0.024(3) 0.023(2) 0.003(2) 0.0035(19) 0.004(2)
C13 0.021(2) 0.024(3) 0.022(2) 0.002(2) 0.0039(19) -0.001(2)
C14 0.044(3) 0.024(3) 0.033(3) -0.004(2) 0.012(2) -0.004(2)
C15 0.041(3) 0.025(3) 0.036(3) -0.002(2) 0.010(2) 0.002(2)
C16 0.035(3) 0.040(3) 0.045(3) 0.006(3) 0.005(2) -0.007(2)
C17 0.058(4) 0.042(3) 0.030(3) 0.002(3) 0.013(3) 0.014(3)
C18 0.040(3) 0.026(3) 0.036(3) 0.004(2) 0.001(2) -0.008(2)
C19 0.033(3) 0.020(3) 0.032(3) 0.001(2) 0.006(2) -0.005(2)
C20 0.026(3) 0.025(3) 0.017(2) -0.002(2) -0.0009(19) -0.004(2)
C21 0.040(3) 0.022(3) 0.030(3) -0.005(2) 0.012(2) -0.002(2)
C22 0.029(3) 0.023(3) 0.024(2) -0.003(2) 0.005(2) 0.002(2)
C23 0.045(3) 0.024(3) 0.031(3) -0.005(2) 0.005(2) 0.001(2)
C24 0.117(6) 0.037(4) 0.049(4) -0.008(3) -0.023(4) 0.031(4)
C25 0.067(4) 0.035(3) 0.037(3) -0.007(3) -0.006(3) 0.018(3)
C26 0.074(4) 0.041(4) 0.046(3) -0.015(3) 0.028(3) -0.021(3)
C27 0.039(3) 0.041(3) 0.050(4) -0.010(3) -0.001(3) 0.009(3)
C28 0.051(3) 0.036(3) 0.036(3) -0.002(3) 0.013(3) -0.011(3)
C29 0.046(3) 0.022(3) 0.029(3) -0.003(2) 0.009(3) -0.003(2)
C30 0.022(3) 0.031(3) 0.026(3) -0.001(2) 0.003(2) 0.002(2)
C31 0.035(3) 0.026(3) 0.023(2) 0.002(2) 0.011(2) -0.007(2)
C32 0.032(3) 0.025(3) 0.030(3) 0.002(2) 0.013(2) -0.001(2)
C33 0.027(3) 0.032(3) 0.025(3) 0.003(2) 0.008(2) -0.007(2)
C34 0.070(4) 0.034(3) 0.047(3) -0.011(3) 0.037(3) -0.016(3)
C35 0.065(4) 0.028(3) 0.041(3) 0.002(3) 0.028(3) 0.000(3)
C36 0.045(3) 0.092(5) 0.032(3) 0.011(3) 0.000(2) -0.031(3)
C37 0.087(5) 0.039(4) 0.085(5) 0.012(3) 0.061(4) 0.012(3)
C38 0.062(4) 0.068(4) 0.026(3) -0.006(3) 0.006(3) -0.039(3)
C39 0.027(3) 0.030(3) 0.028(3) 0.003(2) 0.006(2) -0.009(2)
C40 0.035(3) 0.036(3) 0.016(2) 0.006(2) 0.004(2) -0.009(2)

loop_
_atom_type_symbol
_atom_type_description
_atom_type_scat_dispersion_real
_atom_type_scat_dispersion_imag
_atom_type_scat_source
C C 0.0033 0.0016 'International Tables Vol C Tables 4.2.6.8 and 6.1.1.4'
H H 0.0000 0.0000 'International Tables Vol C Tables 4.2.6.8 and 6.1.1.4'
Cd Cd -0.8075 1.2024 'International Tables Vol C Tables 4.2.6.8 and 6.1.1.4'
N N 0.0061 0.0033 'International Tables Vol C Tables 4.2.6.8 and 6.1.1.4'
O O 0.0106 0.0060 'International Tables Vol C Tables 4.2.6.8 and 6.1.1.4'

loop_
_geom_angle_atom_site_label_1
_geom_angle_atom_site_label_2
_geom_angle_atom_site_label_3
_geom_angle
_geom_angle_site_symmetry_1
_geom_angle_site_symmetry_3
_geom_angle_publ_flag
O13 Cd1 O2 121.81(13) . . ?
O13 Cd1 O8 97.64(13) . 2_444 ?
O2 Cd1 O8 140.10(12) . 2_444 ?
O13 Cd1 O11 90.23(15) . . ?
O2 Cd1 O11 91.21(14) . . ?
O8 Cd1 O11 94.55(14) 2_444 . ?
O13 Cd1 O6 90.99(13) . . ?
O2 Cd1 O6 89.92(12) . . ?
O8 Cd1 O6 83.22(11) 2_444 . ?
O11 Cd1 O6 177.58(15) . . ?
O13 Cd1 O1W 156.22(13) . . ?
O2 Cd1 O1W 77.19(13) . . ?
O8 Cd1 O1W 66.67(13) 2_444 . ?
O11 Cd1 O1W 74.13(15) . . ?
O6 Cd1 O1W 104.06(13) . . ?
O13 Cd1 Cd4 141.30(11) . . ?
O2 Cd1 Cd4 72.18(9) . . ?
O8 Cd1 Cd4 73.05(8) 2_444 . ?
O11 Cd1 Cd4 127.30(11) . . ?
O6 Cd1 Cd4 51.15(9) . . ?
O1W Cd1 Cd4 53.70(10) . . ?
O13 Cd1 Cd3 78.56(10) . 2_544 ?
O2 Cd1 Cd3 143.45(9) . 2_544 ?
O8 Cd1 Cd3 43.37(7) 2_444 2_544 ?
O11 Cd1 Cd3 56.31(11) . 2_544 ?
O6 Cd1 Cd3 121.94(8) . 2_544 ?
O1W Cd1 Cd3 77.85(9) . 2_544 ?
Cd4 Cd1 Cd3 112.301(12) . 2_544 ?
O3 Cd2 O15 138.57(14) 1_554 . ?
O3 Cd2 O9 85.03(13) 1_554 1_554 ?
O15 Cd2 O9 85.91(15) . 1_554 ?
O3 Cd2 O2W 110.84(14) 1_554 . ?
O15 Cd2 O2W 91.38(14) . . ?
O9 Cd2 O2W 157.71(14) 1_554 . ?
O3 Cd2 O12 135.31(12) 1_554 2_554 ?
O15 Cd2 O12 82.01(12) . 2_554 ?
O9 Cd2 O12 79.56(13) 1_554 2_554 ?
O2W Cd2 O12 78.15(13) . 2_554 ?
O3 Cd2 O4 53.00(11) 1_554 1_554 ?
O15 Cd2 O4 96.47(11) . 1_554 ?
O9 Cd2 O4 116.11(12) 1_554 1_554 ?
O2W Cd2 O4 86.18(12) . 1_554 ?
O12 Cd2 O4 164.19(11) 2_554 1_554 ?
O3 Cd2 C9 25.97(12) 1_554 1_554 ?
O15 Cd2 C9 118.31(13) . 1_554 ?
O9 Cd2 C9 99.73(13) 1_554 1_554 ?
O2W Cd2 C9 101.02(13) . 1_554 ?
O12 Cd2 C9 159.66(13) 2_554 1_554 ?
O4 Cd2 C9 27.12(11) 1_554 1_554 ?
O3 Cd2 Cd3 145.01(9) 1_554 . ?
O15 Cd2 Cd3 47.57(9) . . ?
O9 Cd2 Cd3 60.03(10) 1_554 . ?
O2W Cd2 Cd3 102.45(10) . . ?
O12 Cd2 Cd3 42.25(8) 2_554 . ?
O4 Cd2 Cd3 142.51(7) 1_554 . ?
C9 Cd2 Cd3 152.68(9) 1_554 . ?
O14 Cd3 O10 159.31(13) 2_554 1_554 ?
O14 Cd3 O16 106.85(13) 2_554 . ?
O10 Cd3 O16 91.68(13) 1_554 . ?
O14 Cd3 O12 85.68(12) 2_554 2_554 ?
O10 Cd3 O12 90.90(13) 1_554 2_554 ?
O16 Cd3 O12 125.82(11) . 2_554 ?
O14 Cd3 O8 85.42(11) 2_554 1_655 ?
O10 Cd3 O8 80.33(11) 1_554 1_655 ?
O16 Cd3 O8 106.95(12) . 1_655 ?
O12 Cd3 O8 126.78(11) 2_554 1_655 ?
O14 Cd3 O15 89.84(12) 2_554 . ?
O10 Cd3 O15 108.93(12) 1_554 . ?
O16 Cd3 O15 53.59(11) . . ?
O12 Cd3 O15 74.61(11) 2_554 . ?
O8 Cd3 O15 157.47(11) 1_655 . ?
O14 Cd3 C40 101.08(13) 2_554 . ?
O10 Cd3 C40 99.60(13) 1_554 . ?
O16 Cd3 C40 26.42(14) . . ?
O12 Cd3 C40 100.22(14) 2_554 . ?
O8 Cd3 C40 132.98(14) 1_655 . ?
O15 Cd3 C40 27.28(13) . . ?
O14 Cd3 O11 84.18(13) 2_554 2_554 ?
O10 Cd3 O11 78.42(13) 1_554 2_554 ?
O16 Cd3 O11 167.73(11) . 2_554 ?
O12 Cd3 O11 48.14(11) 2_554 2_554 ?
O8 Cd3 O11 78.78(11) 1_655 2_554 ?
O15 Cd3 O11 122.68(11) . 2_554 ?
C40 Cd3 O11 147.83(13) . 2_554 ?
O14 Cd3 Cd1 69.48(9) 2_554 2_554 ?
O10 Cd3 Cd1 89.97(9) 1_554 2_554 ?
O16 Cd3 Cd1 147.37(9) . 2_554 ?
O12 Cd3 Cd1 86.72(8) 2_554 2_554 ?
O8 Cd3 Cd1 41.43(8) 1_655 2_554 ?
O15 Cd3 Cd1 153.27(8) . 2_554 ?
C40 Cd3 Cd1 168.02(9) . 2_554 ?
O11 Cd3 Cd1 41.28(7) 2_554 2_554 ?
O14 Cd3 Cd2 104.89(9) 2_554 . ?
O10 Cd3 Cd2 85.59(9) 1_554 . ?
O16 Cd3 Cd2 84.46(8) . . ?
O12 Cd3 Cd2 41.86(8) 2_554 . ?
O8 Cd3 Cd2 162.02(8) 1_655 . ?
O15 Cd3 Cd2 39.57(7) . . ?
C40 Cd3 Cd2 60.39(11) . . ?
O11 Cd3 Cd2 87.52(7) 2_554 . ?
Cd1 Cd3 Cd2 128.141(13) 2_554 . ?
O7 Cd4 O1 143.77(14) 2_444 . ?
O7 Cd4 O4 110.31(12) 2_444 2_445 ?
O1 Cd4 O4 87.04(14) . 2_445 ?
O7 Cd4 O5 120.28(13) 2_444 . ?
O1 Cd4 O5 89.68(15) . . ?
O4 Cd4 O5 91.12(12) 2_445 . ?
O7 Cd4 O6 83.79(11) 2_444 . ?
O1 Cd4 O6 101.81(13) . . ?
O4 Cd4 O6 142.49(10) 2_445 . ?
O5 Cd4 O6 53.08(11) . . ?
O7 Cd4 O1W 74.55(13) 2_444 . ?
O1 Cd4 O1W 69.22(15) . . ?
O4 Cd4 O1W 117.67(13) 2_445 . ?
O5 Cd4 O1W 142.05(15) . . ?
O6 Cd4 O1W 99.38(13) . . ?
O7 Cd4 C19 102.45(13) 2_444 . ?
O1 Cd4 C19 97.00(14) . . ?
O4 Cd4 C19 116.64(12) 2_445 . ?
O5 Cd4 C19 26.33(12) . . ?
O6 Cd4 C19 26.77(12) . . ?
O1W Cd4 C19 122.69(15) . . ?
O7 Cd4 Cd1 80.65(8) 2_444 . ?
O1 Cd4 Cd1 78.72(11) . . ?
O4 Cd4 Cd1 165.57(9) 2_445 . ?
O5 Cd4 Cd1 91.16(9) . . ?
O6 Cd4 Cd1 45.25(7) . . ?
O1W Cd4 Cd1 54.85(11) . . ?
C19 Cd4 Cd1 68.05(10) . . ?
Cd4 O1W Cd1 71.44(11) . . ?
C10 O1 Cd4 123.5(3) . . ?
C10 O2 Cd1 134.3(3) . . ?
C9 O3 Cd2 103.5(3) . 1_556 ?
C9 O4 Cd4 122.5(3) . 2_455 ?
C9 O4 Cd2 82.4(3) . 1_556 ?
Cd4 O4 Cd2 132.29(13) 2_455 1_556 ?
C19 O5 Cd4 99.5(3) . . ?
C19 O6 Cd1 141.7(3) . . ?
C19 O6 Cd4 87.2(3) . . ?
Cd1 O6 Cd4 83.60(10) . . ?
C20 O7 Cd4 128.0(3) . 2_454 ?
C20 O8 Cd1 132.4(3) . 2_454 ?
C20 O8 Cd3 130.3(3) . 1_455 ?
Cd1 O8 Cd3 95.20(11) 2_454 1_455 ?
C29 O9 Cd2 150.6(3) . 1_556 ?
C29 O10 Cd3 113.3(3) . 1_556 ?
C30 O11 Cd1 150.2(3) . . ?
C30 O11 Cd3 82.5(3) . 2_544 ?
Cd1 O11 Cd3 82.42(12) . 2_544 ?
C30 O12 Cd2 146.6(3) . 2_544 ?
C30 O12 Cd3 108.0(3) . 2_544 ?
Cd2 O12 Cd3 95.88(12) 2_544 2_544 ?
C39 O13 Cd1 127.8(3) . . ?
C39 O14 Cd3 137.1(3) . 2_544 ?
C40 O15 Cd2 130.9(3) . . ?
C40 O15 Cd3 85.9(3) . . ?
Cd2 O15 Cd3 92.86(12) . . ?
C40 O16 Cd3 99.0(3) . . ?
C5 C1 C6 109.7(4) . . ?
C5 C1 C10 113.1(4) . . ?
C6 C1 C10 107.9(4) . . ?
C5 C1 C2 102.8(4) . . ?
C6 C1 C2 112.3(4) . . ?
C10 C1 C2 111.0(4) . . ?
C7 C2 C8 110.3(5) . . ?
C7 C2 C3 111.6(4) . . ?
C8 C2 C3 110.1(4) . . ?
C7 C2 C1 109.6(4) . . ?
C8 C2 C1 113.6(4) . . ?
C3 C2 C1 101.4(4) . . ?
C9 C3 C4 114.2(4) . . ?
C9 C3 C2 110.5(4) . . ?
C4 C3 C2 107.8(4) . . ?
C9 C3 H3A 108.0 . . ?
C4 C3 H3A 108.0 . . ?
C2 C3 H3A 108.0 . . ?
C5 C4 C3 105.6(4) . . ?
C5 C4 H4A 110.6 . . ?
C3 C4 H4A 110.6 . . ?
C5 C4 H4B 110.6 . . ?
C3 C4 H4B 110.6 . . ?
H4A C4 H4B 108.7 . . ?
C4 C5 C1 104.6(4) . . ?
C4 C5 H5A 110.8 . . ?
C1 C5 H5A 110.8 . . ?
C4 C5 H5B 110.8 . . ?
C1 C5 H5B 110.8 . . ?
H5A C5 H5B 108.9 . . ?
C1 C6 H6A 109.5 . . ?
C1 C6 H6B 109.5 . . ?
H6A C6 H6B 109.5 . . ?
C1 C6 H6C 109.5 . . ?
H6A C6 H6C 109.5 . . ?
H6B C6 H6C 109.5 . . ?
C2 C7 H7A 109.5 . . ?
C2 C7 H7B 109.5 . . ?
H7A C7 H7B 109.5 . . ?
C2 C7 H7C 109.5 . . ?
H7A C7 H7C 109.5 . . ?
H7B C7 H7C 109.5 . . ?
C2 C8 H8A 109.5 . . ?
C2 C8 H8B 109.5 . . ?
H8A C8 H8B 109.5 . . ?
C2 C8 H8C 109.5 . . ?
H8A C8 H8C 109.5 . . ?
H8B C8 H8C 109.5 . . ?
O3 C9 O4 120.7(4) . . ?
O3 C9 C3 119.5(4) . . ?
O4 C9 C3 119.7(4) . . ?
O3 C9 Cd2 50.5(2) . 1_556 ?
O4 C9 Cd2 70.5(2) . 1_556 ?
C3 C9 Cd2 166.4(3) . 1_556 ?
O1 C10 O2 125.4(5) . . ?
O1 C10 C1 116.6(5) . . ?
O2 C10 C1 118.0(5) . . ?
C15 C11 C19 112.3(4) . . ?
C15 C11 C16 109.9(4) . . ?
C19 C11 C16 108.2(4) . . ?
C15 C11 C12 103.0(4) . . ?
C19 C11 C12 111.2(4) . . ?
C16 C11 C12 112.3(4) . . ?
C17 C12 C18 107.3(4) . . ?
C17 C12 C13 113.2(4) . . ?
C18 C12 C13 110.7(4) . . ?
C17 C12 C11 113.5(4) . . ?
C18 C12 C11 112.3(4) . . ?
C13 C12 C11 99.8(4) . . ?
C20 C13 C14 115.7(4) . . ?
C20 C13 C12 112.1(4) . . ?
C14 C13 C12 105.6(4) . . ?
C20 C13 H13A 107.7 . . ?
C14 C13 H13A 107.7 . . ?
C12 C13 H13A 107.7 . . ?
C13 C14 C15 106.7(4) . . ?
C13 C14 H14A 110.4 . . ?
C15 C14 H14A 110.4 . . ?
C13 C14 H14B 110.4 . . ?
C15 C14 H14B 110.4 . . ?
H14A C14 H14B 108.6 . . ?
C11 C15 C14 105.3(4) . . ?
C11 C15 H15A 110.7 . . ?
C14 C15 H15A 110.7 . . ?
C11 C15 H15B 110.7 . . ?
C14 C15 H15B 110.7 . . ?
H15A C15 H15B 108.8 . . ?
C11 C16 H16A 109.5 . . ?
C11 C16 H16B 109.5 . . ?
H16A C16 H16B 109.5 . . ?
C11 C16 H16C 109.5 . . ?
H16A C16 H16C 109.5 . . ?
H16B C16 H16C 109.5 . . ?
C12 C17 H17A 109.5 . . ?
C12 C17 H17B 109.5 . . ?
H17A C17 H17B 109.5 . . ?
C12 C17 H17C 109.5 . . ?
H17A C17 H17C 109.5 . . ?
H17B C17 H17C 109.5 . . ?
C12 C18 H18A 109.5 . . ?
C12 C18 H18B 109.5 . . ?
H18A C18 H18B 109.5 . . ?
C12 C18 H18C 109.5 . . ?
H18A C18 H18C 109.5 . . ?
H18B C18 H18C 109.5 . . ?
O5 C19 O6 120.2(4) . . ?
O5 C19 C11 119.5(4) . . ?
O6 C19 C11 120.3(4) . . ?
O5 C19 Cd4 54.2(2) . . ?
O6 C19 Cd4 66.1(3) . . ?
C11 C19 Cd4 173.2(3) . . ?
O7 C20 O8 125.0(4) . . ?
O7 C20 C13 118.2(4) . . ?
O8 C20 C13 116.7(4) . . ?
C26 C21 C25 110.7(5) . . ?
C26 C21 C29 109.0(4) . . ?
C25 C21 C29 111.4(4) . . ?
C26 C21 C22 112.2(4) . . ?
C25 C21 C22 103.5(4) . . ?
C29 C21 C22 109.9(4) . . ?
C28 C22 C27 107.2(4) . . ?
C28 C22 C21 112.3(4) . . ?
C27 C22 C21 113.6(4) . . ?
C28 C22 C23 111.3(4) . . ?
C27 C22 C23 112.2(4) . . ?
C21 C22 C23 100.2(4) . . ?
C30 C23 C24 114.4(4) . . ?
C30 C23 C22 113.2(4) . . ?
C24 C23 C22 105.0(4) . . ?
C30 C23 H23A 108.0 . . ?
C24 C23 H23A 108.0 . . ?
C22 C23 H23A 108.0 . . ?
C25 C24 C23 107.2(4) . . ?
C25 C24 H24A 110.3 . . ?
C23 C24 H24A 110.3 . . ?
C25 C24 H24B 110.3 . . ?
C23 C24 H24B 110.3 . . ?
H24A C24 H24B 108.5 . . ?
C24 C25 C21 107.0(4) . . ?
C24 C25 H25D 110.3 . . ?
C21 C25 H25D 110.3 . . ?
C24 C25 H25E 110.3 . . ?
C21 C25 H25E 110.3 . . ?
H25D C25 H25E 108.6 . . ?
C21 C26 H26A 109.5 . . ?
C21 C26 H26B 109.5 . . ?
H26A C26 H26B 109.5 . . ?
C21 C26 H26C 109.5 . . ?
H26A C26 H26C 109.5 . . ?
H26B C26 H26C 109.5 . . ?
C22 C27 H27A 109.5 . . ?
C22 C27 H27B 109.5 . . ?
H27A C27 H27B 109.5 . . ?
C22 C27 H27C 109.5 . . ?
H27A C27 H27C 109.5 . . ?
H27B C27 H27C 109.5 . . ?
C22 C28 H28A 109.5 . . ?
C22 C28 H28B 109.5 . . ?
H28A C28 H28B 109.5 . . ?
C22 C28 H28C 109.5 . . ?
H28A C28 H28C 109.5 . . ?
H28B C28 H28C 109.5 . . ?
O9 C29 O10 123.9(5) . . ?
O9 C29 C21 118.3(4) . . ?
O10 C29 C21 117.7(5) . . ?
O11 C30 O12 121.3(5) . . ?
O11 C30 C23 120.9(5) . . ?
O12 C30 C23 117.8(4) . . ?
C35 C31 C36 109.9(4) . . ?
C35 C31 C39 114.8(4) . . ?
C36 C31 C39 108.0(4) . . ?
C35 C31 C32 102.4(4) . . ?
C36 C31 C32 111.7(4) . . ?
C39 C31 C32 110.1(4) . . ?
C37 C32 C38 108.1(5) . . ?
C37 C32 C33 112.0(4) . . ?
C38 C32 C33 110.6(4) . . ?
C37 C32 C31 115.4(4) . . ?
C38 C32 C31 109.9(4) . . ?
C33 C32 C31 100.7(4) . . ?
C40 C33 C34 115.5(4) . . ?
C40 C33 C32 113.1(4) . . ?
C34 C33 C32 106.6(4) . . ?
C40 C33 H33A 107.0 . . ?
C34 C33 H33A 107.0 . . ?
C32 C33 H33A 107.0 . . ?
C35 C34 C33 106.5(4) . . ?
C35 C34 H34A 110.4 . . ?
C33 C34 H34A 110.4 . . ?
C35 C34 H34B 110.4 . . ?
C33 C34 H34B 110.4 . . ?
H34A C34 H34B 108.6 . . ?
C31 C35 C34 105.7(4) . . ?
C31 C35 H35A 110.6 . . ?
C34 C35 H35A 110.6 . . ?
C31 C35 H35B 110.6 . . ?
C34 C35 H35B 110.6 . . ?
H35A C35 H35B 108.7 . . ?
C31 C36 H36A 109.5 . . ?
C31 C36 H36B 109.5 . . ?
H36A C36 H36B 109.5 . . ?
C31 C36 H36C 109.5 . . ?
H36A C36 H36C 109.5 . . ?
H36B C36 H36C 109.5 . . ?
C32 C37 H37A 109.5 . . ?
C32 C37 H37B 109.5 . . ?
H37A C37 H37B 109.5 . . ?
C32 C37 H37C 109.5 . . ?
H37A C37 H37C 109.5 . . ?
H37B C37 H37C 109.5 . . ?
C32 C38 H38A 109.5 . . ?
C32 C38 H38B 109.5 . . ?
H38A C38 H38B 109.5 . . ?
C32 C38 H38C 109.5 . . ?
H38A C38 H38C 109.5 . . ?
H38B C38 H38C 109.5 . . ?
O13 C39 O14 125.5(4) . . ?
O13 C39 C31 116.5(4) . . ?
O14 C39 C31 117.9(4) . . ?
O16 C40 O15 121.0(4) . . ?
O16 C40 C33 120.4(5) . . ?
O15 C40 C33 118.6(5) . . ?
O16 C40 Cd3 54.6(2) . . ?
O15 C40 Cd3 66.8(3) . . ?
C33 C40 Cd3 172.8(4) . . ?

loop_
_geom_bond_atom_site_label_1
_geom_bond_atom_site_label_2
_geom_bond_distance
_geom_bond_site_symmetry_2
_geom_bond_publ_flag
Cd1 O13 2.141(3) . ?
Cd1 O2 2.179(3) . ?
Cd1 O8 2.270(3) 2_444 ?
Cd1 O11 2.274(3) . ?
Cd1 O6 2.328(3) . ?
Cd1 O1W 2.809(5) . ?
Cd1 Cd4 3.2571(5) . ?
Cd1 Cd3 3.4168(5) 2_544 ?
Cd2 O3 2.188(3) 1_554 ?
Cd2 O15 2.200(3) . ?
Cd2 O9 2.268(4) 1_554 ?
Cd2 O2W 2.285(4) . ?
Cd2 O12 2.314(3) 2_554 ?
Cd2 O4 2.621(3) 1_554 ?
Cd2 C9 2.756(4) 1_554 ?
Cd2 Cd3 3.4488(5) . ?
Cd3 O14 2.228(3) 2_554 ?
Cd3 O10 2.260(3) 1_554 ?
Cd3 O16 2.282(3) . ?
Cd3 O12 2.331(3) 2_554 ?
Cd3 O8 2.356(3) 1_655 ?
Cd3 O15 2.549(4) . ?
Cd3 C40 2.766(5) . ?
Cd3 O11 2.868(4) 2_554 ?
Cd3 Cd1 3.4168(5) 2_554 ?
Cd4 O7 2.161(3) 2_444 ?
Cd4 O1 2.178(3) . ?
Cd4 O4 2.216(3) 2_445 ?
Cd4 O5 2.293(3) . ?
Cd4 O6 2.552(3) . ?
Cd4 O1W 2.769(4) . ?
Cd4 C19 2.789(5) . ?
O1 C10 1.253(6) . ?
O2 C10 1.256(6) . ?
O3 C9 1.241(5) . ?
O3 Cd2 2.188(3) 1_556 ?
O4 C9 1.267(5) . ?
O4 Cd4 2.216(3) 2_455 ?
O4 Cd2 2.621(3) 1_556 ?
O5 C19 1.254(6) . ?
O6 C19 1.258(5) . ?
O7 C20 1.253(5) . ?
O7 Cd4 2.161(3) 2_454 ?
O8 C20 1.284(6) . ?
O8 Cd1 2.270(3) 2_454 ?
O8 Cd3 2.356(3) 1_455 ?
O9 C29 1.240(6) . ?
O9 Cd2 2.268(4) 1_556 ?
O10 C29 1.264(6) . ?
O10 Cd3 2.260(3) 1_556 ?
O11 C30 1.238(5) . ?
O11 Cd3 2.868(4) 2_544 ?
O12 C30 1.258(6) . ?
O12 Cd2 2.314(3) 2_544 ?
O12 Cd3 2.331(3) 2_544 ?
O13 C39 1.251(6) . ?
O14 C39 1.253(6) . ?
O14 Cd3 2.228(3) 2_544 ?
O15 C40 1.271(6) . ?
O16 C40 1.246(6) . ?
C1 C5 1.530(7) . ?
C1 C6 1.540(7) . ?
C1 C10 1.545(7) . ?
C1 C2 1.578(6) . ?
C2 C7 1.517(7) . ?
C2 C8 1.527(7) . ?
C2 C3 1.575(7) . ?
C3 C9 1.521(6) . ?
C3 C4 1.532(6) . ?
C3 H3A 0.9800 . ?
C4 C5 1.516(7) . ?
C4 H4A 0.9700 . ?
C4 H4B 0.9700 . ?
C5 H5A 0.9700 . ?
C5 H5B 0.9700 . ?
C6 H6A 0.9600 . ?
C6 H6B 0.9600 . ?
C6 H6C 0.9600 . ?
C7 H7A 0.9600 . ?
C7 H7B 0.9600 . ?
C7 H7C 0.9600 . ?
C8 H8A 0.9600 . ?
C8 H8B 0.9600 . ?
C8 H8C 0.9600 . ?
C9 Cd2 2.756(4) 1_556 ?
C11 C15 1.522(6) . ?
C11 C19 1.533(6) . ?
C11 C16 1.545(6) . ?
C11 C12 1.579(6) . ?
C12 C17 1.522(7) . ?
C12 C18 1.530(6) . ?
C12 C13 1.579(6) . ?
C13 C20 1.513(6) . ?
C13 C14 1.536(7) . ?
C13 H13A 0.9800 . ?
C14 C15 1.540(7) . ?
C14 H14A 0.9700 . ?
C14 H14B 0.9700 . ?
C15 H15A 0.9700 . ?
C15 H15B 0.9700 . ?
C16 H16A 0.9600 . ?
C16 H16B 0.9600 . ?
C16 H16C 0.9600 . ?
C17 H17A 0.9600 . ?
C17 H17B 0.9600 . ?
C17 H17C 0.9600 . ?
C18 H18A 0.9600 . ?
C18 H18B 0.9600 . ?
C18 H18C 0.9600 . ?
C21 C26 1.522(7) . ?
C21 C25 1.529(7) . ?
C21 C29 1.546(6) . ?
C21 C22 1.572(6) . ?
C22 C28 1.524(7) . ?
C22 C27 1.531(7) . ?
C22 C23 1.575(6) . ?
C23 C30 1.514(7) . ?
C23 C24 1.521(7) . ?
C23 H23A 0.9800 . ?
C24 C25 1.514(7) . ?
C24 H24A 0.9700 . ?
C24 H24B 0.9700 . ?
C25 H25D 0.9700 . ?
C25 H25E 0.9700 . ?
C26 H26A 0.9600 . ?
C26 H26B 0.9600 . ?
C26 H26C 0.9600 . ?
C27 H27A 0.9600 . ?
C27 H27B 0.9600 . ?
C27 H27C 0.9600 . ?
C28 H28A 0.9600 . ?
C28 H28B 0.9600 . ?
C28 H28C 0.9600 . ?
C31 C35 1.519(7) . ?
C31 C36 1.523(6) . ?
C31 C39 1.536(6) . ?
C31 C32 1.586(6) . ?
C32 C37 1.523(7) . ?
C32 C38 1.528(7) . ?
C32 C33 1.553(6) . ?
C33 C40 1.506(7) . ?
C33 C34 1.529(7) . ?
C33 H33A 0.9800 . ?
C34 C35 1.526(7) . ?
C34 H34A 0.9700 . ?
C34 H34B 0.9700 . ?
C35 H35A 0.9700 . ?
C35 H35B 0.9700 . ?
C36 H36A 0.9600 . ?
C36 H36B 0.9600 . ?
C36 H36C 0.9600 . ?
C37 H37A 0.9600 . ?
C37 H37B 0.9600 . ?
C37 H37C 0.9600 . ?
C38 H38A 0.9600 . ?
C38 H38B 0.9600 . ?
C38 H38C 0.9600 . ?
